data_7709719
loop_
_publ_author_name
'Kr\"atschmer, Frederic'
'Gui, Xin'
'Gamer, Michael T.'
'Klopper, Wim'
'Roesky, Peter W.'

_publ_section_title
;
 Systematic investigation of the influence of electronic substituents on
 dinuclear gold(i) amidinates: synthesis, characterisation and
 photoluminescence studies
;
_journal_name_full 'Dalton Transactions'
_journal_paper_doi 10.1039/D1DT03795A
_journal_year 2022
_chemical_formula_moiety '2(C19 H23 Au N2 O2), 2(C4 H8 O)'
_chemical_formula_sum 'C46 H62 Au2 N4 O6'
_chemical_formula_weight 1160.93
_space_group_crystal_system triclinic
_space_group_IT_number 2
_space_group_name_Hall '-P 1'
_space_group_name_H-M_alt 'P -1'
_atom_sites_solution_hydrogens geom
_atom_sites_solution_primary dual
_audit_creation_date 2021-02-15
_audit_creation_method
;
Olex2 1.2
(compiled 2018.05.29 svn.r3508 for OlexSys, GUI svn.r5506)
;
_audit_update_record
;
2021-11-08 deposited with the CCDC.	2022-02-25 downloaded from the CCDC.
;
_cell_angle_alpha 79.36(3)
_cell_angle_beta 88.97(3)
_cell_angle_gamma 74.33(3)
_cell_formula_units_Z 2
_cell_length_a 12.724(3)
_cell_length_b 13.217(3)
_cell_length_c 14.196(3)
_cell_measurement_reflns_used 31055
_cell_measurement_temperature 150
_cell_measurement_theta_max 29.59
_cell_measurement_theta_min 1.63
_cell_volume 2257.8(10)
_computing_molecular_graphics 'Olex2 (Dolomanov et al., 2009)'
_computing_publication_material 'Olex2 (Dolomanov et al., 2009)'
_computing_structure_refinement 'ShelXL (Sheldrick, 2015)'
_computing_structure_solution 'ShelXT (Sheldrick, 2015)'
_diffrn_ambient_temperature 150
_diffrn_detector 'image plate (34cm diameter)'
_diffrn_detector_area_resol_mean 6.67
_diffrn_detector_type 'STOE image plate'
_diffrn_measured_fraction_theta_full 0.999
_diffrn_measured_fraction_theta_max 0.990
_diffrn_measurement_device 'two-circle goniometer'
_diffrn_measurement_device_type STOE-IPDS2-200K
_diffrn_measurement_method '\w scans'
_diffrn_radiation_collimation '0.5mm monocapillary'
_diffrn_radiation_monochromator 'plane graphite'
_diffrn_radiation_type MoK\a
_diffrn_radiation_wavelength 0.71073
_diffrn_reflns_av_R_equivalents 0.0335
_diffrn_reflns_av_unetI/netI 0.0457
_diffrn_reflns_Laue_measured_fraction_full 0.999
_diffrn_reflns_Laue_measured_fraction_max 0.990
_diffrn_reflns_limit_h_max 17
_diffrn_reflns_limit_h_min -17
_diffrn_reflns_limit_k_max 18
_diffrn_reflns_limit_k_min -18
_diffrn_reflns_limit_l_max 18
_diffrn_reflns_limit_l_min -19
_diffrn_reflns_number 25906
_diffrn_reflns_point_group_measured_fraction_full 0.999
_diffrn_reflns_point_group_measured_fraction_max 0.990
_diffrn_reflns_theta_full 25.242
_diffrn_reflns_theta_max 29.493
_diffrn_reflns_theta_min 1.629
_diffrn_source 'sealed tube, 12x0.4mm long-fine focus'
_exptl_absorpt_coefficient_mu 6.541
_exptl_absorpt_correction_T_max 0.2642
_exptl_absorpt_correction_T_min 0.1175
_exptl_absorpt_correction_type multi-scan
_exptl_absorpt_process_details
;
STOE X-Red32, absorption correction by Gaussian integration, analogous to
P. Coppens, "The Evaluation of Absorption and Extinction in Single-Crystal
Structure Analysis", published in: F. R. Ahmed (Editor), "Crystallographic
Computing", Munksgaard, Copenhagen (1970), 255 - 270.
Afterwards scaling of reflection intensities was performed within STOE LANA.
J. Koziskova, F. Hahn, J. Richter, J. Kozisek, "Comparison of different
absorption corrections on the model structure of tetrakis(\m~2~-acetato)-
diaqua-di-copper(II)", Acta Chimica Slovaca, vol. 9, no. 2, 2016, pp. 136 - 140.
;
_exptl_crystal_colour 'reddish colourless'
_exptl_crystal_colour_modifier reddish
_exptl_crystal_colour_primary colourless
_exptl_crystal_density_diffrn 1.708
_exptl_crystal_description block
_exptl_crystal_F_000 1144
_exptl_crystal_size_max 0.52
_exptl_crystal_size_mid 0.36
_exptl_crystal_size_min 0.274
_refine_diff_density_max 1.106
_refine_diff_density_min -1.820
_refine_diff_density_rms 0.148
_refine_ls_extinction_method none
_refine_ls_goodness_of_fit_ref 0.975
_refine_ls_hydrogen_treatment constr
_refine_ls_matrix_type full
_refine_ls_number_parameters 535
_refine_ls_number_reflns 12466
_refine_ls_number_restraints 0
_refine_ls_restrained_S_all 0.975
_refine_ls_R_factor_all 0.0474
_refine_ls_R_factor_gt 0.0304
_refine_ls_shift/su_max 0.002
_refine_ls_shift/su_mean 0.000
_refine_ls_structure_factor_coef Fsqd
_refine_ls_weighting_details 'w=1/[\s^2^(Fo^2^)+(0.0427P)^2^] where P=(Fo^2^+2Fc^2^)/3'
_refine_ls_weighting_scheme calc
_refine_ls_wR_factor_gt 0.0685
_refine_ls_wR_factor_ref 0.0728
_reflns_Friedel_coverage 0.000
_reflns_number_gt 9498
_reflns_number_total 12466
_reflns_threshold_expression 'I > 2\s(I)'
_cod_data_source_file d1dt03795a2.cif
_cod_data_source_block fkm050p-1
_cod_original_cell_volume 2257.9(9)
_cod_database_code 7709719
_shelx_shelxl_version_number 2018/3
_shelx_space_group_comment
;
The symmetry employed for this shelxl refinement is uniquely defined
by the following loop, which should always be used as a source of
symmetry information in preference to the above space-group names.
They are only intended as comments.
;
_shelx_estimated_absorpt_t_max 0.267
_shelx_estimated_absorpt_t_min 0.132
_olex2_refinement_description
;
1. Fixed Uiso
 At 1.2 times of:
  All C(H) groups, All C(H,H) groups
 At 1.5 times of:
  All C(H,H,H) groups
2.a Secondary CH2 refined with riding coordinates:
 C39(H39A,H39B), C40(H40A,H40B), C41(H41B,H41A), C42(H42A,H42B), C43(H43A,
 H43B), C44(H44A,H44B), C45(H45A,H45B), C46(H46A,H46B)
2.b Aromatic/amide H refined with riding coordinates:
 C1(H1), C4(H4), C6(H6), C12(H12), C14(H14), C20(H20), C23(H23), C25(H25),
 C31(H31), C33(H33)
2.c Idealised Me refined as rotating group:
 C8(H8A,H8B,H8C), C9(H9A,H9B,H9C), C16(H16A,H16B,H16C), C17(H17A,H17B,H17C),
 C18(H18A,H18B,H18C), C19(H19A,H19B,H19C), C27(H27A,H27B,H27C), C28(H28A,H28B,
 H28C), C35(H35A,H35B,H35C), C36(H36A,H36B,H36C), C37(H37A,H37B,H37C), C38(H38A,
 H38B,H38C)
;
_olex2_submission_special_instructions 'No special instructions were received'

loop_
_space_group_symop_operation_xyz
'x, y, z'
'-x, -y, -z'

loop_
_atom_site_label
_atom_site_type_symbol
_atom_site_fract_x
_atom_site_fract_y
_atom_site_fract_z
_atom_site_U_iso_or_equiv
_atom_site_adp_type
_atom_site_occupancy
_atom_site_site_symmetry_order
_atom_site_calc_flag
_atom_site_refinement_flags_posn
_atom_site_refinement_flags_adp
_atom_site_refinement_flags_occupancy
_atom_site_disorder_assembly
_atom_site_disorder_group
Au1 Au 0.09132(2) 1.02702(2) 0.46764(2) 0.01997(4) Uani 1 1 d . . . . .
O1 O 0.6196(2) 0.8096(3) 0.6131(2) 0.0392(8) Uani 1 1 d . . . . .
O2 O -0.1923(3) 0.6364(3) 0.9202(2) 0.0383(7) Uani 1 1 d . . . . .
N1 N 0.1649(2) 0.9228(2) 0.5868(2) 0.0211(6) Uani 1 1 d . . . . .
N2 N 0.0062(2) 0.8752(2) 0.6433(2) 0.0212(6) Uani 1 1 d . . . . .
C1 C 0.1111(3) 0.8688(3) 0.6480(3) 0.0203(7) Uani 1 1 d . . . . .
H1 H 0.152348 0.820329 0.700752 0.024 Uiso 1 1 calc R . . . .
C2 C 0.2815(3) 0.8934(3) 0.5981(3) 0.0210(7) Uani 1 1 d . . . . .
C3 C 0.3327(3) 0.9657(3) 0.6261(3) 0.0237(8) Uani 1 1 d . . . . .
C4 C 0.4464(3) 0.9376(3) 0.6319(3) 0.0268(8) Uani 1 1 d . . . . .
H4 H 0.482383 0.984702 0.652093 0.032 Uiso 1 1 calc R . . . .
C5 C 0.5076(3) 0.8428(3) 0.6091(3) 0.0263(8) Uani 1 1 d . . . . .
C6 C 0.4568(3) 0.7718(3) 0.5819(3) 0.0260(8) Uani 1 1 d . . . . .
H6 H 0.499421 0.705935 0.567353 0.031 Uiso 1 1 calc R . . . .
C7 C 0.3432(3) 0.7968(3) 0.5759(3) 0.0227(8) Uani 1 1 d . . . . .
C8 C 0.2663(3) 1.0699(3) 0.6482(3) 0.0325(9) Uani 1 1 d . . . . .
H8A H 0.223846 1.112994 0.590695 0.049 Uiso 1 1 calc GR . . . .
H8B H 0.314936 1.108494 0.668800 0.049 Uiso 1 1 calc GR . . . .
H8C H 0.216539 1.056660 0.699622 0.049 Uiso 1 1 calc GR . . . .
C9 C 0.2884(3) 0.7203(3) 0.5443(3) 0.0292(9) Uani 1 1 d . . . . .
H9A H 0.261709 0.680403 0.600466 0.044 Uiso 1 1 calc GR . . . .
H9B H 0.340943 0.670264 0.511833 0.044 Uiso 1 1 calc GR . . . .
H9C H 0.226792 0.760575 0.500103 0.044 Uiso 1 1 calc GR . . . .
C10 C -0.0372(3) 0.8088(3) 0.7175(3) 0.0211(7) Uani 1 1 d . . . . .
C11 C -0.0762(3) 0.8467(3) 0.8012(3) 0.0249(8) Uani 1 1 d . . . . .
C12 C -0.1262(3) 0.7856(3) 0.8674(3) 0.0282(8) Uani 1 1 d . . . . .
H12 H -0.152573 0.810111 0.924525 0.034 Uiso 1 1 calc R . . . .
C13 C -0.1382(3) 0.6884(3) 0.8510(3) 0.0280(9) Uani 1 1 d . . . . .
C14 C -0.0980(3) 0.6506(3) 0.7694(3) 0.0257(8) Uani 1 1 d . . . . .
H14 H -0.105406 0.583801 0.759207 0.031 Uiso 1 1 calc R . . . .
C15 C -0.0462(3) 0.7107(3) 0.7015(3) 0.0220(7) Uani 1 1 d . . . . .
C16 C -0.0662(4) 0.9525(4) 0.8161(3) 0.0353(10) Uani 1 1 d . . . . .
H16A H -0.101921 0.969005 0.875253 0.053 Uiso 1 1 calc GR . . . .
H16B H -0.101334 1.007952 0.761645 0.053 Uiso 1 1 calc GR . . . .
H16C H 0.011180 0.950045 0.821107 0.053 Uiso 1 1 calc GR . . . .
C17 C -0.0048(3) 0.6702(3) 0.6123(3) 0.0305(9) Uani 1 1 d . . . . .
H17A H 0.073610 0.663835 0.608221 0.046 Uiso 1 1 calc GR . . . .
H17B H -0.043517 0.720334 0.556087 0.046 Uiso 1 1 calc GR . . . .
H17C H -0.017428 0.599932 0.614086 0.046 Uiso 1 1 calc GR . . . .
C18 C 0.6752(3) 0.8858(4) 0.6280(4) 0.0393(11) Uani 1 1 d . . . . .
H18A H 0.653772 0.948962 0.576740 0.059 Uiso 1 1 calc GR . . . .
H18B H 0.754226 0.854004 0.627509 0.059 Uiso 1 1 calc GR . . . .
H18C H 0.655867 0.906940 0.690071 0.059 Uiso 1 1 calc GR . . . .
C19 C -0.2202(5) 0.5461(4) 0.8998(4) 0.0530(15) Uani 1 1 d . . . . .
H19A H -0.267774 0.567296 0.842001 0.079 Uiso 1 1 calc GR . . . .
H19B H -0.258498 0.516529 0.953978 0.079 Uiso 1 1 calc GR . . . .
H19C H -0.153599 0.491899 0.889334 0.079 Uiso 1 1 calc GR . . . .
Au2 Au 0.51032(2) 0.41645(2) 0.95428(2) 0.02385(4) Uani 1 1 d . . . . .
O3 O 0.3289(3) 0.3984(3) 0.5143(2) 0.0424(8) Uani 1 1 d . . . . .
O4 O 0.2344(3) 1.1120(2) 0.9144(2) 0.0381(7) Uani 1 1 d . . . . .
N3 N 0.4156(3) 0.5282(3) 0.8491(2) 0.0249(7) Uani 1 1 d . . . . .
N4 N 0.3978(3) 0.6731(2) 0.9285(2) 0.0243(7) Uani 1 1 d . . . . .
C20 C 0.3820(3) 0.6299(3) 0.8558(3) 0.0235(8) Uani 1 1 d . . . . .
H20 H 0.341706 0.677193 0.801902 0.028 Uiso 1 1 calc R . . . .
C21 C 0.3887(3) 0.4980(3) 0.7627(3) 0.0238(8) Uani 1 1 d . . . . .
C22 C 0.2862(3) 0.4817(3) 0.7502(3) 0.0255(8) Uani 1 1 d . . . . .
C23 C 0.2646(3) 0.4478(3) 0.6669(3) 0.0254(8) Uani 1 1 d . . . . .
H23 H 0.195210 0.436631 0.657044 0.030 Uiso 1 1 calc R . . . .
C24 C 0.3429(4) 0.4304(3) 0.5987(3) 0.0296(9) Uani 1 1 d . . . . .
C25 C 0.4447(3) 0.4467(3) 0.6123(3) 0.0301(9) Uani 1 1 d . . . . .
H25 H 0.498105 0.435071 0.564922 0.036 Uiso 1 1 calc R . . . .
C26 C 0.4688(3) 0.4799(3) 0.6945(3) 0.0284(8) Uani 1 1 d . . . . .
C27 C 0.2014(4) 0.4997(4) 0.8242(3) 0.0361(10) Uani 1 1 d . . . . .
H27A H 0.228972 0.451544 0.884991 0.054 Uiso 1 1 calc GR . . . .
H27B H 0.134983 0.485277 0.802786 0.054 Uiso 1 1 calc GR . . . .
H27C H 0.184667 0.574038 0.833264 0.054 Uiso 1 1 calc GR . . . .
C28 C 0.5794(3) 0.4971(4) 0.7094(3) 0.0336(9) Uani 1 1 d . . . . .
H28A H 0.570394 0.571234 0.716812 0.050 Uiso 1 1 calc GR . . . .
H28B H 0.624006 0.482880 0.653856 0.050 Uiso 1 1 calc GR . . . .
H28C H 0.615721 0.448412 0.767301 0.050 Uiso 1 1 calc GR . . . .
C29 C 0.3553(3) 0.7869(3) 0.9198(3) 0.0237(8) Uani 1 1 d . . . . .
C30 C 0.2472(3) 0.8311(3) 0.9427(3) 0.0271(8) Uani 1 1 d . . . . .
C31 C 0.2099(3) 0.9405(3) 0.9391(3) 0.0304(9) Uani 1 1 d . . . . .
H31 H 0.136614 0.971204 0.954519 0.036 Uiso 1 1 calc R . . . .
C32 C 0.2792(3) 1.0053(3) 0.9131(3) 0.0284(8) Uani 1 1 d . . . . .
C33 C 0.3855(3) 0.9620(3) 0.8889(3) 0.0277(8) Uani 1 1 d . . . . .
H33 H 0.431802 1.007211 0.869911 0.033 Uiso 1 1 calc R . . . .
C34 C 0.4249(3) 0.8515(3) 0.8925(3) 0.0247(8) Uani 1 1 d . . . . .
C35 C 0.1724(4) 0.7603(4) 0.9740(3) 0.0407(11) Uani 1 1 d . . . . .
H35A H 0.101831 0.803970 0.990911 0.061 Uiso 1 1 calc GR . . . .
H35B H 0.205507 0.706051 1.029888 0.061 Uiso 1 1 calc GR . . . .
H35C H 0.161408 0.725082 0.921419 0.061 Uiso 1 1 calc GR . . . .
C36 C 0.5411(4) 0.8033(3) 0.8689(3) 0.0358(10) Uani 1 1 d . . . . .
H36A H 0.542162 0.766663 0.814705 0.054 Uiso 1 1 calc GR . . . .
H36B H 0.578816 0.751759 0.924779 0.054 Uiso 1 1 calc GR . . . .
H36C H 0.578143 0.859907 0.851901 0.054 Uiso 1 1 calc GR . . . .
C37 C 0.2304(4) 0.3730(4) 0.4990(4) 0.0422(11) Uani 1 1 d . . . . .
H37A H 0.229186 0.355319 0.435071 0.063 Uiso 1 1 calc GR . . . .
H37B H 0.168436 0.434532 0.503875 0.063 Uiso 1 1 calc GR . . . .
H37C H 0.225255 0.311489 0.547603 0.063 Uiso 1 1 calc GR . . . .
C38 C 0.3066(4) 1.1787(4) 0.8986(4) 0.0451(12) Uani 1 1 d . . . . .
H38A H 0.335330 1.178818 0.834080 0.068 Uiso 1 1 calc GR . . . .
H38B H 0.367213 1.151309 0.946224 0.068 Uiso 1 1 calc GR . . . .
H38C H 0.266967 1.251748 0.904627 0.068 Uiso 1 1 calc GR . . . .
O5 O 0.4472(3) 0.9144(3) 0.2310(2) 0.0505(9) Uani 1 1 d . . . . .
C39 C 0.3733(5) 0.9136(5) 0.1553(4) 0.0527(14) Uani 1 1 d . . . . .
H39A H 0.412439 0.907037 0.094866 0.063 Uiso 1 1 calc R . . . .
H39B H 0.313175 0.980518 0.144229 0.063 Uiso 1 1 calc R . . . .
C40 C 0.3295(5) 0.8194(4) 0.1877(4) 0.0479(12) Uani 1 1 d . . . . .
H40A H 0.372414 0.756303 0.162437 0.057 Uiso 1 1 calc R . . . .
H40B H 0.251991 0.835431 0.166614 0.057 Uiso 1 1 calc R . . . .
C41 C 0.3411(4) 0.8008(4) 0.2952(4) 0.0450(12) Uani 1 1 d . . . . .
H41B H 0.279139 0.848177 0.322811 0.054 Uiso 1 1 calc R . . . .
H41A H 0.346573 0.725396 0.324209 0.054 Uiso 1 1 calc R . . . .
C42 C 0.4458(5) 0.8285(5) 0.3089(4) 0.0583(16) Uani 1 1 d . . . . .
H42A H 0.447937 0.851529 0.371242 0.070 Uiso 1 1 calc R . . . .
H42B H 0.509332 0.766201 0.307039 0.070 Uiso 1 1 calc R . . . .
O6 O -0.0237(5) 1.3910(4) 0.7078(4) 0.0994(18) Uani 1 1 d . . . . .
C43 C -0.0805(7) 1.3535(5) 0.6441(5) 0.083(2) Uani 1 1 d . . . . .
H43A H -0.063889 1.379480 0.577031 0.100 Uiso 1 1 calc R . . . .
H43B H -0.160222 1.379406 0.651829 0.100 Uiso 1 1 calc R . . . .
C44 C -0.0440(5) 1.2329(5) 0.6674(4) 0.0568(14) Uani 1 1 d . . . . .
H44A H 0.016894 1.203778 0.627102 0.068 Uiso 1 1 calc R . . . .
H44B H -0.104928 1.201535 0.659415 0.068 Uiso 1 1 calc R . . . .
C45 C -0.0069(5) 1.2128(5) 0.7724(4) 0.0529(13) Uani 1 1 d . . . . .
H45A H -0.068477 1.209113 0.815407 0.064 Uiso 1 1 calc R . . . .
H45B H 0.052219 1.145555 0.789181 0.064 Uiso 1 1 calc R . . . .
C46 C 0.0319(8) 1.3048(6) 0.7785(6) 0.099(3) Uani 1 1 d . . . . .
H46A H 0.018388 1.323593 0.842859 0.119 Uiso 1 1 calc R . . . .
H46B H 0.111506 1.288211 0.768427 0.119 Uiso 1 1 calc R . . . .

loop_
_atom_site_aniso_label
_atom_site_aniso_U_11
_atom_site_aniso_U_22
_atom_site_aniso_U_33
_atom_site_aniso_U_23
_atom_site_aniso_U_13
_atom_site_aniso_U_12
Au1 0.01276(7) 0.02015(8) 0.02385(7) 0.00550(5) -0.00266(5) -0.00540(5)
O1 0.0140(13) 0.0424(19) 0.061(2) -0.0120(16) -0.0047(13) -0.0053(12)
O2 0.0449(19) 0.0355(17) 0.0373(17) 0.0020(14) 0.0103(14) -0.0222(15)
N1 0.0168(14) 0.0196(15) 0.0222(15) 0.0053(12) -0.0066(11) -0.0026(12)
N2 0.0184(15) 0.0199(16) 0.0215(15) 0.0072(12) -0.0060(11) -0.0059(12)
C1 0.0185(17) 0.0188(18) 0.0207(17) 0.0038(14) -0.0042(13) -0.0048(14)
C2 0.0149(16) 0.0222(18) 0.0227(17) 0.0033(14) -0.0030(13) -0.0047(14)
C3 0.0190(18) 0.026(2) 0.0248(18) -0.0005(15) -0.0024(14) -0.0075(15)
C4 0.0204(18) 0.027(2) 0.034(2) -0.0034(17) -0.0043(15) -0.0094(16)
C5 0.0161(17) 0.031(2) 0.029(2) -0.0017(16) -0.0035(14) -0.0040(15)
C6 0.0193(18) 0.025(2) 0.030(2) -0.0012(16) -0.0027(15) -0.0020(15)
C7 0.0186(18) 0.027(2) 0.0213(17) 0.0006(15) -0.0040(13) -0.0067(15)
C8 0.024(2) 0.030(2) 0.044(2) -0.0112(19) -0.0061(17) -0.0036(17)
C9 0.0229(19) 0.025(2) 0.039(2) -0.0051(18) -0.0025(16) -0.0057(16)
C10 0.0156(17) 0.0206(18) 0.0243(18) 0.0043(14) -0.0012(13) -0.0058(14)
C11 0.0254(19) 0.0214(19) 0.0258(19) -0.0005(15) -0.0024(15) -0.0052(15)
C12 0.029(2) 0.033(2) 0.0250(19) -0.0032(17) 0.0035(15) -0.0128(17)
C13 0.023(2) 0.029(2) 0.028(2) 0.0069(16) 0.0012(15) -0.0102(16)
C14 0.0239(19) 0.0195(19) 0.032(2) 0.0045(16) -0.0035(15) -0.0082(15)
C15 0.0200(18) 0.0195(18) 0.0249(18) -0.0002(15) -0.0001(14) -0.0055(14)
C16 0.041(3) 0.031(2) 0.039(2) -0.0080(19) 0.0039(19) -0.017(2)
C17 0.032(2) 0.030(2) 0.032(2) -0.0041(18) 0.0060(17) -0.0141(18)
C18 0.019(2) 0.051(3) 0.051(3) -0.004(2) -0.0037(18) -0.018(2)
C19 0.069(4) 0.051(3) 0.051(3) -0.002(3) 0.018(3) -0.043(3)
Au2 0.02964(8) 0.01538(7) 0.02327(8) 0.00047(6) -0.00720(6) -0.00282(6)
O3 0.0418(18) 0.054(2) 0.0364(17) -0.0205(16) -0.0044(14) -0.0133(16)
O4 0.0434(18) 0.0184(15) 0.0493(19) -0.0077(14) -0.0010(15) -0.0017(13)
N3 0.0300(17) 0.0171(16) 0.0224(16) 0.0010(13) -0.0094(13) -0.0001(13)
N4 0.0301(17) 0.0162(15) 0.0207(15) 0.0022(12) -0.0094(13) 0.0004(13)
C20 0.0246(19) 0.0181(18) 0.0223(18) 0.0039(14) -0.0054(14) -0.0009(15)
C21 0.032(2) 0.0141(17) 0.0228(18) -0.0017(14) -0.0072(15) -0.0022(15)
C22 0.030(2) 0.0149(18) 0.0269(19) 0.0018(15) -0.0041(15) -0.0024(15)
C23 0.028(2) 0.0182(18) 0.0283(19) -0.0030(15) -0.0057(15) -0.0044(15)
C24 0.038(2) 0.024(2) 0.026(2) -0.0053(16) -0.0055(16) -0.0048(17)
C25 0.031(2) 0.026(2) 0.030(2) -0.0044(17) -0.0005(16) -0.0026(17)
C26 0.027(2) 0.022(2) 0.034(2) -0.0011(17) -0.0053(16) -0.0043(16)
C27 0.035(2) 0.037(3) 0.037(2) -0.008(2) 0.0031(19) -0.011(2)
C28 0.026(2) 0.035(2) 0.037(2) -0.0014(19) -0.0039(17) -0.0059(18)
C29 0.029(2) 0.0161(18) 0.0218(18) 0.0012(14) -0.0063(14) -0.0022(15)
C30 0.029(2) 0.023(2) 0.0250(19) 0.0011(16) -0.0069(15) -0.0021(16)
C31 0.029(2) 0.026(2) 0.031(2) -0.0023(17) -0.0020(16) 0.0005(17)
C32 0.036(2) 0.0209(19) 0.0253(19) -0.0022(16) -0.0034(16) -0.0031(17)
C33 0.033(2) 0.0189(19) 0.028(2) -0.0002(16) -0.0017(16) -0.0050(16)
C34 0.031(2) 0.0188(18) 0.0215(18) 0.0011(15) -0.0027(15) -0.0042(16)
C35 0.040(3) 0.034(3) 0.047(3) 0.002(2) -0.001(2) -0.013(2)
C36 0.035(2) 0.025(2) 0.042(2) 0.0050(19) 0.0018(19) -0.0063(18)
C37 0.045(3) 0.037(3) 0.048(3) -0.018(2) -0.011(2) -0.009(2)
C38 0.056(3) 0.026(2) 0.056(3) -0.011(2) 0.000(2) -0.012(2)
O5 0.065(2) 0.053(2) 0.0398(19) 0.0056(17) -0.0087(17) -0.035(2)
C39 0.055(3) 0.067(4) 0.039(3) 0.003(3) -0.006(2) -0.028(3)
C40 0.054(3) 0.047(3) 0.048(3) -0.009(2) 0.002(2) -0.022(3)
C41 0.044(3) 0.037(3) 0.047(3) 0.006(2) 0.005(2) -0.008(2)
C42 0.078(4) 0.045(3) 0.053(3) 0.014(3) -0.019(3) -0.033(3)
O6 0.146(5) 0.037(3) 0.118(4) -0.001(3) -0.030(4) -0.036(3)
C43 0.102(6) 0.047(4) 0.077(5) 0.001(4) 0.008(4) 0.009(4)
C44 0.063(4) 0.047(3) 0.059(4) -0.009(3) -0.003(3) -0.012(3)
C45 0.054(3) 0.054(3) 0.052(3) -0.003(3) -0.002(3) -0.021(3)
C46 0.155(8) 0.055(4) 0.094(6) 0.009(4) -0.053(5) -0.051(5)

loop_
_atom_type_symbol
_atom_type_description
_atom_type_scat_dispersion_real
_atom_type_scat_dispersion_imag
_atom_type_scat_source
C C 0.0033 0.0016 'International Tables Vol C Tables 4.2.6.8 and 6.1.1.4'
H H 0.0000 0.0000 'International Tables Vol C Tables 4.2.6.8 and 6.1.1.4'
Au Au -2.0133 8.8022 'International Tables Vol C Tables 4.2.6.8 and 6.1.1.4'
N N 0.0061 0.0033 'International Tables Vol C Tables 4.2.6.8 and 6.1.1.4'
O O 0.0106 0.0060 'International Tables Vol C Tables 4.2.6.8 and 6.1.1.4'

loop_
_geom_angle_atom_site_label_1
_geom_angle_atom_site_label_2
_geom_angle_atom_site_label_3
_geom_angle
_geom_angle_site_symmetry_1
_geom_angle_site_symmetry_3
_geom_angle_publ_flag
N1 Au1 Au1 84.42(8) . 2_576 ?
N1 Au1 N2 170.11(11) . 2_576 ?
N2 Au1 Au1 85.70(8) 2_576 2_576 ?
C5 O1 C18 116.8(3) . . ?
C13 O2 C19 117.1(4) . . ?
C1 N1 Au1 122.3(2) . . ?
C1 N1 C2 117.6(3) . . ?
C2 N1 Au1 119.4(2) . . ?
C1 N2 Au1 120.9(2) . 2_576 ?
C1 N2 C10 118.2(3) . . ?
C10 N2 Au1 120.9(2) . 2_576 ?
N1 C1 H1 116.7 . . ?
N2 C1 N1 126.7(3) . . ?
N2 C1 H1 116.7 . . ?
C3 C2 N1 119.3(3) . . ?
C7 C2 N1 119.9(3) . . ?
C7 C2 C3 120.8(3) . . ?
C2 C3 C8 120.6(3) . . ?
C4 C3 C2 118.2(4) . . ?
C4 C3 C8 121.2(3) . . ?
C3 C4 H4 119.4 . . ?
C5 C4 C3 121.1(4) . . ?
C5 C4 H4 119.4 . . ?
O1 C5 C4 124.6(4) . . ?
O1 C5 C6 115.0(4) . . ?
C4 C5 C6 120.4(4) . . ?
C5 C6 H6 119.9 . . ?
C5 C6 C7 120.1(4) . . ?
C7 C6 H6 119.9 . . ?
C2 C7 C9 120.7(3) . . ?
C6 C7 C2 119.4(3) . . ?
C6 C7 C9 119.9(4) . . ?
C3 C8 H8A 109.5 . . ?
C3 C8 H8B 109.5 . . ?
C3 C8 H8C 109.5 . . ?
H8A C8 H8B 109.5 . . ?
H8A C8 H8C 109.5 . . ?
H8B C8 H8C 109.5 . . ?
C7 C9 H9A 109.5 . . ?
C7 C9 H9B 109.5 . . ?
C7 C9 H9C 109.5 . . ?
H9A C9 H9B 109.5 . . ?
H9A C9 H9C 109.5 . . ?
H9B C9 H9C 109.5 . . ?
C11 C10 N2 119.9(3) . . ?
C15 C10 N2 118.8(3) . . ?
C15 C10 C11 121.1(3) . . ?
C10 C11 C16 120.0(3) . . ?
C12 C11 C10 118.9(4) . . ?
C12 C11 C16 121.1(4) . . ?
C11 C12 H12 119.7 . . ?
C11 C12 C13 120.5(4) . . ?
C13 C12 H12 119.7 . . ?
O2 C13 C12 115.4(4) . . ?
O2 C13 C14 124.3(4) . . ?
C14 C13 C12 120.4(3) . . ?
C13 C14 H14 119.9 . . ?
C13 C14 C15 120.2(4) . . ?
C15 C14 H14 119.9 . . ?
C10 C15 C14 118.9(4) . . ?
C10 C15 C17 121.2(3) . . ?
C14 C15 C17 119.9(3) . . ?
C11 C16 H16A 109.5 . . ?
C11 C16 H16B 109.5 . . ?
C11 C16 H16C 109.5 . . ?
H16A C16 H16B 109.5 . . ?
H16A C16 H16C 109.5 . . ?
H16B C16 H16C 109.5 . . ?
C15 C17 H17A 109.5 . . ?
C15 C17 H17B 109.5 . . ?
C15 C17 H17C 109.5 . . ?
H17A C17 H17B 109.5 . . ?
H17A C17 H17C 109.5 . . ?
H17B C17 H17C 109.5 . . ?
O1 C18 H18A 109.5 . . ?
O1 C18 H18B 109.5 . . ?
O1 C18 H18C 109.5 . . ?
H18A C18 H18B 109.5 . . ?
H18A C18 H18C 109.5 . . ?
H18B C18 H18C 109.5 . . ?
O2 C19 H19A 109.5 . . ?
O2 C19 H19B 109.5 . . ?
O2 C19 H19C 109.5 . . ?
H19A C19 H19B 109.5 . . ?
H19A C19 H19C 109.5 . . ?
H19B C19 H19C 109.5 . . ?
N3 Au2 Au2 84.36(9) . 2_667 ?
N4 Au2 Au2 85.49(9) 2_667 2_667 ?
N4 Au2 N3 169.85(13) 2_667 . ?
C24 O3 C37 117.8(4) . . ?
C32 O4 C38 116.6(3) . . ?
C20 N3 Au2 121.9(3) . . ?
C20 N3 C21 118.0(3) . . ?
C21 N3 Au2 120.0(2) . . ?
C20 N4 Au2 120.9(3) . 2_667 ?
C20 N4 C29 118.0(3) . . ?
C29 N4 Au2 120.9(2) . 2_667 ?
N3 C20 H20 116.4 . . ?
N4 C20 N3 127.2(4) . . ?
N4 C20 H20 116.4 . . ?
C22 C21 N3 120.0(3) . . ?
C26 C21 N3 118.5(3) . . ?
C26 C21 C22 121.4(4) . . ?
C21 C22 C27 121.1(4) . . ?
C23 C22 C21 118.4(4) . . ?
C23 C22 C27 120.5(4) . . ?
C22 C23 H23 119.6 . . ?
C24 C23 C22 120.7(4) . . ?
C24 C23 H23 119.6 . . ?
O3 C24 C23 125.0(4) . . ?
O3 C24 C25 114.8(4) . . ?
C23 C24 C25 120.2(4) . . ?
C24 C25 H25 119.8 . . ?
C26 C25 C24 120.5(4) . . ?
C26 C25 H25 119.8 . . ?
C21 C26 C28 120.7(4) . . ?
C25 C26 C21 118.8(4) . . ?
C25 C26 C28 120.5(4) . . ?
C22 C27 H27A 109.5 . . ?
C22 C27 H27B 109.5 . . ?
C22 C27 H27C 109.5 . . ?
H27A C27 H27B 109.5 . . ?
H27A C27 H27C 109.5 . . ?
H27B C27 H27C 109.5 . . ?
C26 C28 H28A 109.5 . . ?
C26 C28 H28B 109.5 . . ?
C26 C28 H28C 109.5 . . ?
H28A C28 H28B 109.5 . . ?
H28A C28 H28C 109.5 . . ?
H28B C28 H28C 109.5 . . ?
C30 C29 N4 120.3(3) . . ?
C34 C29 N4 118.8(3) . . ?
C34 C29 C30 120.8(4) . . ?
C29 C30 C35 120.6(4) . . ?
C31 C30 C29 119.3(4) . . ?
C31 C30 C35 120.1(4) . . ?
C30 C31 H31 119.9 . . ?
C30 C31 C32 120.2(4) . . ?
C32 C31 H31 119.9 . . ?
O4 C32 C31 115.2(4) . . ?
O4 C32 C33 124.2(4) . . ?
C33 C32 C31 120.6(4) . . ?
C32 C33 H33 120.0 . . ?
C32 C33 C34 120.1(4) . . ?
C34 C33 H33 120.0 . . ?
C29 C34 C33 119.0(4) . . ?
C29 C34 C36 120.4(3) . . ?
C33 C34 C36 120.5(3) . . ?
C30 C35 H35A 109.5 . . ?
C30 C35 H35B 109.5 . . ?
C30 C35 H35C 109.5 . . ?
H35A C35 H35B 109.5 . . ?
H35A C35 H35C 109.5 . . ?
H35B C35 H35C 109.5 . . ?
C34 C36 H36A 109.5 . . ?
C34 C36 H36B 109.5 . . ?
C34 C36 H36C 109.5 . . ?
H36A C36 H36B 109.5 . . ?
H36A C36 H36C 109.5 . . ?
H36B C36 H36C 109.5 . . ?
O3 C37 H37A 109.5 . . ?
O3 C37 H37B 109.5 . . ?
O3 C37 H37C 109.5 . . ?
H37A C37 H37B 109.5 . . ?
H37A C37 H37C 109.5 . . ?
H37B C37 H37C 109.5 . . ?
O4 C38 H38A 109.5 . . ?
O4 C38 H38B 109.5 . . ?
O4 C38 H38C 109.5 . . ?
H38A C38 H38B 109.5 . . ?
H38A C38 H38C 109.5 . . ?
H38B C38 H38C 109.5 . . ?
C42 O5 C39 108.8(4) . . ?
O5 C39 H39A 110.4 . . ?
O5 C39 H39B 110.4 . . ?
O5 C39 C40 106.5(4) . . ?
H39A C39 H39B 108.6 . . ?
C40 C39 H39A 110.4 . . ?
C40 C39 H39B 110.4 . . ?
C39 C40 H40A 111.0 . . ?
C39 C40 H40B 111.0 . . ?
C39 C40 C41 103.6(4) . . ?
H40A C40 H40B 109.0 . . ?
C41 C40 H40A 111.0 . . ?
C41 C40 H40B 111.0 . . ?
C40 C41 H41B 111.4 . . ?
C40 C41 H41A 111.4 . . ?
H41B C41 H41A 109.3 . . ?
C42 C41 C40 101.8(4) . . ?
C42 C41 H41B 111.4 . . ?
C42 C41 H41A 111.4 . . ?
O5 C42 C41 105.4(4) . . ?
O5 C42 H42A 110.7 . . ?
O5 C42 H42B 110.7 . . ?
C41 C42 H42A 110.7 . . ?
C41 C42 H42B 110.7 . . ?
H42A C42 H42B 108.8 . . ?
C43 O6 C46 109.4(5) . . ?
O6 C43 H43A 110.3 . . ?
O6 C43 H43B 110.3 . . ?
O6 C43 C44 107.2(6) . . ?
H43A C43 H43B 108.5 . . ?
C44 C43 H43A 110.3 . . ?
C44 C43 H43B 110.3 . . ?
C43 C44 H44A 111.5 . . ?
C43 C44 H44B 111.5 . . ?
C43 C44 C45 101.5(5) . . ?
H44A C44 H44B 109.3 . . ?
C45 C44 H44A 111.5 . . ?
C45 C44 H44B 111.5 . . ?
C44 C45 H45A 111.1 . . ?
C44 C45 H45B 111.1 . . ?
H45A C45 H45B 109.1 . . ?
C46 C45 C44 103.2(5) . . ?
C46 C45 H45A 111.1 . . ?
C46 C45 H45B 111.1 . . ?
O6 C46 C45 108.7(6) . . ?
O6 C46 H46A 110.0 . . ?
O6 C46 H46B 110.0 . . ?
C45 C46 H46A 110.0 . . ?
C45 C46 H46B 110.0 . . ?
H46A C46 H46B 108.3 . . ?

loop_
_geom_bond_atom_site_label_1
_geom_bond_atom_site_label_2
_geom_bond_distance
_geom_bond_site_symmetry_2
_geom_bond_publ_flag
Au1 Au1 2.7079(7) 2_576 ?
Au1 N1 2.034(3) . ?
Au1 N2 2.035(3) 2_576 ?
O1 C5 1.372(4) . ?
O1 C18 1.425(5) . ?
O2 C13 1.375(4) . ?
O2 C19 1.412(5) . ?
N1 C1 1.321(4) . ?
N1 C2 1.434(4) . ?
N2 C1 1.317(4) . ?
N2 C10 1.444(4) . ?
C1 H1 0.9500 . ?
C2 C3 1.407(5) . ?
C2 C7 1.395(5) . ?
C3 C4 1.393(5) . ?
C3 C8 1.494(6) . ?
C4 H4 0.9500 . ?
C4 C5 1.377(6) . ?
C5 C6 1.385(5) . ?
C6 H6 0.9500 . ?
C6 C7 1.392(5) . ?
C7 C9 1.506(5) . ?
C8 H8A 0.9800 . ?
C8 H8B 0.9800 . ?
C8 H8C 0.9800 . ?
C9 H9A 0.9800 . ?
C9 H9B 0.9800 . ?
C9 H9C 0.9800 . ?
C10 C11 1.404(5) . ?
C10 C15 1.391(5) . ?
C11 C12 1.384(5) . ?
C11 C16 1.491(5) . ?
C12 H12 0.9500 . ?
C12 C13 1.395(6) . ?
C13 C14 1.381(6) . ?
C14 H14 0.9500 . ?
C14 C15 1.404(5) . ?
C15 C17 1.498(5) . ?
C16 H16A 0.9800 . ?
C16 H16B 0.9800 . ?
C16 H16C 0.9800 . ?
C17 H17A 0.9800 . ?
C17 H17B 0.9800 . ?
C17 H17C 0.9800 . ?
C18 H18A 0.9800 . ?
C18 H18B 0.9800 . ?
C18 H18C 0.9800 . ?
C19 H19A 0.9800 . ?
C19 H19B 0.9800 . ?
C19 H19C 0.9800 . ?
Au2 Au2 2.7139(7) 2_667 ?
Au2 N3 2.037(3) . ?
Au2 N4 2.033(3) 2_667 ?
O3 C24 1.372(5) . ?
O3 C37 1.412(5) . ?
O4 C32 1.375(5) . ?
O4 C38 1.424(5) . ?
N3 C20 1.316(5) . ?
N3 C21 1.433(5) . ?
N4 C20 1.312(5) . ?
N4 C29 1.436(5) . ?
C20 H20 0.9500 . ?
C21 C22 1.398(5) . ?
C21 C26 1.397(6) . ?
C22 C23 1.396(5) . ?
C22 C27 1.495(6) . ?
C23 H23 0.9500 . ?
C23 C24 1.381(6) . ?
C24 C25 1.393(6) . ?
C25 H25 0.9500 . ?
C25 C26 1.387(6) . ?
C26 C28 1.509(5) . ?
C27 H27A 0.9800 . ?
C27 H27B 0.9800 . ?
C27 H27C 0.9800 . ?
C28 H28A 0.9800 . ?
C28 H28B 0.9800 . ?
C28 H28C 0.9800 . ?
C29 C30 1.401(6) . ?
C29 C34 1.392(5) . ?
C30 C31 1.386(6) . ?
C30 C35 1.513(6) . ?
C31 H31 0.9500 . ?
C31 C32 1.388(6) . ?
C32 C33 1.383(6) . ?
C33 H33 0.9500 . ?
C33 C34 1.401(5) . ?
C34 C36 1.502(6) . ?
C35 H35A 0.9800 . ?
C35 H35B 0.9800 . ?
C35 H35C 0.9800 . ?
C36 H36A 0.9800 . ?
C36 H36B 0.9800 . ?
C36 H36C 0.9800 . ?
C37 H37A 0.9800 . ?
C37 H37B 0.9800 . ?
C37 H37C 0.9800 . ?
C38 H38A 0.9800 . ?
C38 H38B 0.9800 . ?
C38 H38C 0.9800 . ?
O5 C39 1.444(6) . ?
O5 C42 1.435(6) . ?
C39 H39A 0.9900 . ?
C39 H39B 0.9900 . ?
C39 C40 1.492(7) . ?
C40 H40A 0.9900 . ?
C40 H40B 0.9900 . ?
C40 C41 1.504(7) . ?
C41 H41B 0.9900 . ?
C41 H41A 0.9900 . ?
C41 C42 1.500(7) . ?
C42 H42A 0.9900 . ?
C42 H42B 0.9900 . ?
O6 C43 1.404(9) . ?
O6 C46 1.405(8) . ?
C43 H43A 0.9900 . ?
C43 H43B 0.9900 . ?
C43 C44 1.509(8) . ?
C44 H44A 0.9900 . ?
C44 H44B 0.9900 . ?
C44 C45 1.525(8) . ?
C45 H45A 0.9900 . ?
C45 H45B 0.9900 . ?
C45 C46 1.448(8) . ?
C46 H46A 0.9900 . ?
C46 H46B 0.9900 . ?
